data_4122545
loop_
_publ_author_name
'Bagchi, Vivek'
'Paraskevopoulou, Patrina'
'Das, Purak'
'Chi, Lingyu'
'Wang, Qiuwen'
'Choudhury, Amitava'
'Mathieson, Jennifer S.'
'Cronin, Leroy'
'Pardue, Daniel B.'
'Cundari, Thomas R.'
'Mitrikas, George'
'Sanakis, Yiannis'
'Stavropoulos, Pericles'

_publ_section_title
;
 A Versatile Tripodal Cu(I) Reagent for C-N Bond Construction via
 Nitrene-Transfer Chemistry: Catalytic Perspectives and Mechanistic
 Insights on C-H Aminations/Amidinations and Olefin Aziridinations.
;
_journal_issue 32
_journal_name_full 'Journal of the American Chemical Society'
_journal_page_first 11362
_journal_page_last 11381
_journal_paper_doi 10.1021/ja503869j
_journal_volume 136
_journal_year 2014
_chemical_formula_moiety 'C26 H23 N O2 S'
_chemical_formula_sum 'C26 H23 N O2 S'
_chemical_formula_weight 413.51
_chemical_name_systematic
; 
 ? 
;
_space_group_IT_number 2
_symmetry_cell_setting triclinic
_symmetry_space_group_name_Hall '-P 1'
_symmetry_space_group_name_H-M 'P -1'
_atom_sites_solution_hydrogens geom
_atom_sites_solution_primary direct
_atom_sites_solution_secondary difmap
_audit_creation_method SHELXL-97
_cell_angle_alpha 107.341(3)
_cell_angle_beta 104.389(3)
_cell_angle_gamma 102.082(3)
_cell_formula_units_Z 2
_cell_length_a 8.0914(16)
_cell_length_b 10.928(2)
_cell_length_c 13.830(3)
_cell_measurement_reflns_used 583
_cell_measurement_temperature 298(2)
_cell_measurement_theta_max 18.42
_cell_measurement_theta_min 2.67
_cell_volume 1076.3(4)
_computing_cell_refinement 'Bruker SAINT (Bruker, 2008)'
_computing_data_collection 'Bruker SMART (Bruker, 2001)'
_computing_data_reduction 'Bruker SAINT'
_computing_molecular_graphics 'Bruker SHELXTL'
_computing_publication_material 'Bruker SHELXTL'
_computing_structure_refinement 'SHELXL-97 (Sheldrick, 2008)'
_computing_structure_solution 'SHELXS-97 (Sheldrick, 2008)'
_diffrn_ambient_temperature 298(2)
_diffrn_measured_fraction_theta_full 0.993
_diffrn_measured_fraction_theta_max 0.993
_diffrn_measurement_device_type 'Smart-Apex CCD area detector'
_diffrn_measurement_method 'phi and omega scans'
_diffrn_radiation_monochromator graphite
_diffrn_radiation_source 'fine-focus sealed tube'
_diffrn_radiation_type MoK\a
_diffrn_radiation_wavelength 0.71073
_diffrn_reflns_av_R_equivalents 0.1031
_diffrn_reflns_av_sigmaI/netI 0.1538
_diffrn_reflns_limit_h_max 10
_diffrn_reflns_limit_h_min -10
_diffrn_reflns_limit_k_max 14
_diffrn_reflns_limit_k_min -14
_diffrn_reflns_limit_l_max 17
_diffrn_reflns_limit_l_min -17
_diffrn_reflns_number 12887
_diffrn_reflns_theta_full 27.50
_diffrn_reflns_theta_max 27.50
_diffrn_reflns_theta_min 2.05
_exptl_absorpt_coefficient_mu 0.173
_exptl_absorpt_correction_T_max 0.9931
_exptl_absorpt_correction_T_min 0.9663
_exptl_absorpt_correction_type multi-scan
_exptl_absorpt_process_details '(SADABS; Bruker, 2008)'
_exptl_crystal_colour colorless
_exptl_crystal_density_diffrn 1.276
_exptl_crystal_density_method 'not measured'
_exptl_crystal_description rod
_exptl_crystal_F_000 436
_exptl_crystal_size_max 0.20
_exptl_crystal_size_mid 0.04
_exptl_crystal_size_min 0.04
_refine_diff_density_max 0.306
_refine_diff_density_min -0.351
_refine_diff_density_rms 0.060
_refine_ls_extinction_method none
_refine_ls_goodness_of_fit_ref 1.006
_refine_ls_hydrogen_treatment constr
_refine_ls_matrix_type full
_refine_ls_number_parameters 271
_refine_ls_number_reflns 4914
_refine_ls_number_restraints 0
_refine_ls_restrained_S_all 1.006
_refine_ls_R_factor_all 0.1786
_refine_ls_R_factor_gt 0.0834
_refine_ls_shift/su_max 0.000
_refine_ls_shift/su_mean 0.000
_refine_ls_structure_factor_coef Fsqd
_refine_ls_weighting_details 'calc w=1/[\s^2^(Fo^2^)+(0.0353P)^2^+0.0000P] where P=(Fo^2^+2Fc^2^)/3'
_refine_ls_weighting_scheme calc
_refine_ls_wR_factor_gt 0.1367
_refine_ls_wR_factor_ref 0.1637
_reflns_number_gt 2410
_reflns_number_total 4914
_reflns_threshold_expression >2sigma(I)
_cod_data_source_file Ph3CH_NHTs.cif
_cod_data_source_block sad
_cod_depositor_comments
;
The following automatic conversions were performed:

'_symmetry_cell_setting' value 'Triclinic' changed to 'triclinic'
according to
/usr/data/users/saulius/crontab/automatic-downloads/current/ACS/lib/dictionaries/cif_core.dic
dictionary named 'cif_core.dic' version 2.4.2 from
2011-04-26.

'_exptl_absorpt_correction_type' value 'Multi-scan'
changed to 'multi-scan' according to
/usr/data/users/saulius/crontab/automatic-downloads/current/ACS/lib/dictionaries/cif_core.dic
dictionary named 'cif_core.dic' version 2.4.2 from 2011-04-26.

Automatic conversion script
Id: cif_fix_values 2281 2013-09-26 08:29:07Z andrius 
;
_cod_original_sg_symbol_H-M P-1
_cod_database_code 4122545

loop_
_symmetry_equiv_pos_as_xyz
'x, y, z'
'-x, -y, -z'

loop_
_atom_site_label
_atom_site_type_symbol
_atom_site_fract_x
_atom_site_fract_y
_atom_site_fract_z
_atom_site_U_iso_or_equiv
_atom_site_adp_type
_atom_site_occupancy
_atom_site_symmetry_multiplicity
_atom_site_calc_flag
_atom_site_refinement_flags
N1 N 0.0558(4) 0.6622(3) 0.1620(2) 0.0319(7) Uani 1 1 d .
H1A H 0.1062 0.5997 0.1521 0.038 Uiso 1 1 calc R
C1 C 0.0062(5) 0.7018(3) 0.2611(3) 0.0308(9) Uani 1 1 d .
C2 C -0.1968(5) 0.6425(4) 0.2354(3) 0.0342(9) Uani 1 1 d .
C3 C -0.3038(5) 0.5399(4) 0.1392(3) 0.0424(10) Uani 1 1 d .
H3A H -0.2562 0.5144 0.0843 0.051 Uiso 1 1 calc R
C4 C -0.4804(5) 0.4742(4) 0.1225(3) 0.0523(12) Uani 1 1 d .
H4A H -0.5494 0.4045 0.0575 0.063 Uiso 1 1 calc R
C5 C -0.5532(6) 0.5119(5) 0.2017(4) 0.0578(13) Uani 1 1 d .
H5A H -0.6723 0.4686 0.1902 0.069 Uiso 1 1 calc R
C6 C -0.4509(6) 0.6133(5) 0.2978(3) 0.0575(12) Uani 1 1 d .
H6A H -0.5005 0.6390 0.3516 0.069 Uiso 1 1 calc R
C7 C -0.2743(5) 0.6773(4) 0.3150(3) 0.0468(11) Uani 1 1 d .
H7A H -0.2054 0.7451 0.3811 0.056 Uiso 1 1 calc R
C8 C 0.0910(4) 0.6334(3) 0.3351(3) 0.0312(9) Uani 1 1 d .
C9 C 0.0775(5) 0.4986(4) 0.2935(3) 0.0384(10) Uani 1 1 d .
H9A H 0.0208 0.4502 0.2202 0.046 Uiso 1 1 calc R
C10 C 0.1467(6) 0.4344(4) 0.3589(3) 0.0522(12) Uani 1 1 d .
H10A H 0.1386 0.3440 0.3293 0.063 Uiso 1 1 calc R
C11 C 0.2276(6) 0.5042(5) 0.4679(4) 0.0609(13) Uani 1 1 d .
H11A H 0.2757 0.4617 0.5119 0.073 Uiso 1 1 calc R
C12 C 0.2367(6) 0.6366(5) 0.5109(3) 0.0584(13) Uani 1 1 d .
H12A H 0.2885 0.6835 0.5847 0.070 Uiso 1 1 calc R
C13 C 0.1693(5) 0.7005(4) 0.4451(3) 0.0432(10) Uani 1 1 d .
H13A H 0.1765 0.7906 0.4754 0.052 Uiso 1 1 calc R
C14 C 0.0851(5) 0.8549(3) 0.3149(3) 0.0342(9) Uani 1 1 d .
C15 C -0.0146(6) 0.9425(4) 0.3264(3) 0.0484(11) Uani 1 1 d .
H15A H -0.1390 0.9089 0.3026 0.058 Uiso 1 1 calc R
C16 C 0.0691(7) 1.0815(4) 0.3736(3) 0.0617(13) Uani 1 1 d .
H16A H 0.0001 1.1396 0.3820 0.074 Uiso 1 1 calc R
C17 C 0.2517(8) 1.1327(4) 0.4075(3) 0.0675(15) Uani 1 1 d .
H17A H 0.3068 1.2253 0.4387 0.081 Uiso 1 1 calc R
C18 C 0.3529(6) 1.0471(4) 0.3953(3) 0.0582(13) Uani 1 1 d .
H18A H 0.4772 1.0814 0.4185 0.070 Uiso 1 1 calc R
C19 C 0.2705(5) 0.9100(4) 0.3487(3) 0.0437(10) Uani 1 1 d .
H19A H 0.3406 0.8528 0.3395 0.052 Uiso 1 1 calc R
S1 S 0.02110(13) 0.72914(9) 0.07163(7) 0.0352(3) Uani 1 1 d .
O1 O -0.1211(3) 0.7875(2) 0.0744(2) 0.0456(7) Uani 1 1 d .
O2 O 0.0056(4) 0.6266(2) -0.02657(19) 0.0487(8) Uani 1 1 d .
C20 C 0.2188(5) 0.8592(4) 0.1040(3) 0.0339(9) Uani 1 1 d .
C21 C 0.3786(6) 0.8301(4) 0.1132(3) 0.0499(11) Uani 1 1 d .
H21A H 0.3827 0.7436 0.1066 0.060 Uiso 1 1 calc R
C22 C 0.5326(6) 0.9299(5) 0.1321(3) 0.0586(13) Uani 1 1 d .
H22A H 0.6400 0.9100 0.1374 0.070 Uiso 1 1 calc R
C23 C 0.5286(7) 1.0594(5) 0.1431(3) 0.0601(14) Uani 1 1 d .
C24 C 0.3680(7) 1.0866(4) 0.1346(3) 0.0625(14) Uani 1 1 d .
H24A H 0.3638 1.1732 0.1423 0.075 Uiso 1 1 calc R
C25 C 0.2127(6) 0.9870(4) 0.1148(3) 0.0501(11) Uani 1 1 d .
H25A H 0.1050 1.0066 0.1089 0.060 Uiso 1 1 calc R
C26 C 0.6987(6) 1.1681(5) 0.1636(4) 0.0896(18) Uani 1 1 d .
H26A H 0.6729 1.2514 0.1699 0.134 Uiso 1 1 calc R
H26B H 0.7434 1.1422 0.1049 0.134 Uiso 1 1 calc R
H26C H 0.7873 1.1794 0.2290 0.134 Uiso 1 1 calc R

loop_
_atom_site_aniso_label
_atom_site_aniso_U_11
_atom_site_aniso_U_22
_atom_site_aniso_U_33
_atom_site_aniso_U_23
_atom_site_aniso_U_13
_atom_site_aniso_U_12
N1 0.0380(19) 0.0316(16) 0.0321(17) 0.0133(14) 0.0153(14) 0.0165(14)
C1 0.031(2) 0.033(2) 0.0251(19) 0.0080(16) 0.0077(16) 0.0093(17)
C2 0.029(2) 0.038(2) 0.034(2) 0.0132(18) 0.0080(17) 0.0101(18)
C3 0.039(2) 0.049(2) 0.036(2) 0.013(2) 0.0136(19) 0.008(2)
C4 0.035(3) 0.059(3) 0.046(3) 0.014(2) 0.004(2) 0.000(2)
C5 0.032(3) 0.087(4) 0.063(3) 0.038(3) 0.021(2) 0.015(3)
C6 0.043(3) 0.088(4) 0.054(3) 0.031(3) 0.028(2) 0.025(3)
C7 0.040(3) 0.064(3) 0.034(2) 0.016(2) 0.0128(19) 0.015(2)
C8 0.025(2) 0.032(2) 0.035(2) 0.0116(17) 0.0111(17) 0.0036(17)
C9 0.037(2) 0.039(2) 0.037(2) 0.0167(19) 0.0122(18) 0.0050(19)
C10 0.066(3) 0.041(2) 0.058(3) 0.026(2) 0.025(2) 0.019(2)
C11 0.066(3) 0.067(3) 0.059(3) 0.042(3) 0.013(3) 0.022(3)
C12 0.069(3) 0.063(3) 0.037(2) 0.024(2) 0.009(2) 0.010(3)
C13 0.048(3) 0.042(2) 0.035(2) 0.014(2) 0.0096(19) 0.009(2)
C14 0.044(3) 0.029(2) 0.028(2) 0.0090(17) 0.0099(18) 0.0117(19)
C15 0.056(3) 0.046(3) 0.044(3) 0.014(2) 0.017(2) 0.021(2)
C16 0.095(4) 0.045(3) 0.056(3) 0.018(2) 0.030(3) 0.038(3)
C17 0.099(4) 0.036(3) 0.048(3) 0.010(2) 0.011(3) 0.008(3)
C18 0.061(3) 0.043(3) 0.045(3) 0.012(2) -0.001(2) -0.005(2)
C19 0.042(3) 0.038(2) 0.038(2) 0.0089(19) 0.0038(19) 0.005(2)
S1 0.0387(6) 0.0330(5) 0.0291(5) 0.0097(4) 0.0095(4) 0.0059(5)
O1 0.0371(16) 0.0522(17) 0.0538(18) 0.0264(14) 0.0122(13) 0.0200(14)
O2 0.067(2) 0.0392(15) 0.0304(15) 0.0073(12) 0.0162(14) 0.0046(14)
C20 0.035(2) 0.036(2) 0.030(2) 0.0134(17) 0.0083(17) 0.0095(19)
C21 0.049(3) 0.052(3) 0.052(3) 0.027(2) 0.014(2) 0.015(2)
C22 0.037(3) 0.083(4) 0.057(3) 0.036(3) 0.013(2) 0.009(3)
C23 0.058(3) 0.063(3) 0.043(3) 0.024(2) 0.009(2) -0.009(3)
C24 0.078(4) 0.035(3) 0.067(3) 0.022(2) 0.018(3) 0.004(3)
C25 0.050(3) 0.042(2) 0.058(3) 0.022(2) 0.017(2) 0.011(2)
C26 0.072(4) 0.094(4) 0.071(4) 0.033(3) 0.011(3) -0.026(3)

loop_
_atom_type_symbol
_atom_type_description
_atom_type_scat_dispersion_real
_atom_type_scat_dispersion_imag
_atom_type_scat_source
C C 0.0033 0.0016 'International Tables Vol C Tables 4.2.6.8 and 6.1.1.4'
H H 0.0000 0.0000 'International Tables Vol C Tables 4.2.6.8 and 6.1.1.4'
N N 0.0061 0.0033 'International Tables Vol C Tables 4.2.6.8 and 6.1.1.4'
O O 0.0106 0.0060 'International Tables Vol C Tables 4.2.6.8 and 6.1.1.4'
S S 0.1246 0.1234 'International Tables Vol C Tables 4.2.6.8 and 6.1.1.4'

loop_
_geom_angle_atom_site_label_1
_geom_angle_atom_site_label_2
_geom_angle_atom_site_label_3
_geom_angle
C1 N1 S1 124.3(2)
C1 N1 H1A 117.8
S1 N1 H1A 117.8
N1 C1 C14 106.5(3)
N1 C1 C2 110.9(3)
C14 C1 C2 116.7(3)
N1 C1 C8 108.1(3)
C14 C1 C8 110.4(3)
C2 C1 C8 103.9(3)
C3 C2 C7 117.2(4)
C3 C2 C1 121.9(3)
C7 C2 C1 120.3(3)
C2 C3 C4 121.5(4)
C2 C3 H3A 119.3
C4 C3 H3A 119.3
C5 C4 C3 120.0(4)
C5 C4 H4A 120.0
C3 C4 H4A 120.0
C4 C5 C6 120.0(4)
C4 C5 H5A 120.0
C6 C5 H5A 120.0
C5 C6 C7 120.1(4)
C5 C6 H6A 120.0
C7 C6 H6A 120.0
C6 C7 C2 121.3(4)
C6 C7 H7A 119.3
C2 C7 H7A 119.3
C9 C8 C13 117.6(3)
C9 C8 C1 120.3(3)
C13 C8 C1 121.9(3)
C8 C9 C10 121.2(4)
C8 C9 H9A 119.4
C10 C9 H9A 119.4
C11 C10 C9 120.0(4)
C11 C10 H10A 120.0
C9 C10 H10A 120.0
C12 C11 C10 119.6(4)
C12 C11 H11A 120.2
C10 C11 H11A 120.2
C11 C12 C13 120.2(4)
C11 C12 H12A 119.9
C13 C12 H12A 119.9
C12 C13 C8 121.4(4)
C12 C13 H13A 119.3
C8 C13 H13A 119.3
C15 C14 C19 117.6(4)
C15 C14 C1 124.6(4)
C19 C14 C1 117.7(3)
C14 C15 C16 120.6(4)
C14 C15 H15A 119.7
C16 C15 H15A 119.7
C17 C16 C15 120.4(4)
C17 C16 H16A 119.8
C15 C16 H16A 119.8
C16 C17 C18 119.7(4)
C16 C17 H17A 120.1
C18 C17 H17A 120.1
C17 C18 C19 119.9(4)
C17 C18 H18A 120.0
C19 C18 H18A 120.0
C18 C19 C14 121.7(4)
C18 C19 H19A 119.2
C14 C19 H19A 119.2
O1 S1 O2 118.87(16)
O1 S1 N1 110.93(15)
O2 S1 N1 105.19(15)
O1 S1 C20 107.98(17)
O2 S1 C20 106.35(16)
N1 S1 C20 106.87(16)
C25 C20 C21 120.3(4)
C25 C20 S1 120.3(3)
C21 C20 S1 119.4(3)
C20 C21 C22 119.7(4)
C20 C21 H21A 120.1
C22 C21 H21A 120.1
C21 C22 C23 120.7(4)
C21 C22 H22A 119.7
C23 C22 H22A 119.7
C24 C23 C22 118.7(4)
C24 C23 C26 121.2(5)
C22 C23 C26 120.1(5)
C23 C24 C25 121.1(4)
C23 C24 H24A 119.4
C25 C24 H24A 119.4
C20 C25 C24 119.5(4)
C20 C25 H25A 120.2
C24 C25 H25A 120.2
C23 C26 H26A 109.5
C23 C26 H26B 109.5
H26A C26 H26B 109.5
C23 C26 H26C 109.5
H26A C26 H26C 109.5
H26B C26 H26C 109.5

loop_
_geom_bond_atom_site_label_1
_geom_bond_atom_site_label_2
_geom_bond_distance
N1 C1 1.490(4)
N1 S1 1.623(3)
N1 H1A 0.8600
C1 C14 1.528(5)
C1 C2 1.540(5)
C1 C8 1.549(5)
C2 C3 1.381(5)
C2 C7 1.395(5)
C3 C4 1.385(5)
C3 H3A 0.9300
C4 C5 1.367(5)
C4 H4A 0.9300
C5 C6 1.368(5)
C5 H5A 0.9300
C6 C7 1.379(5)
C6 H6A 0.9300
C7 H7A 0.9300
C8 C9 1.381(5)
C8 C13 1.385(5)
C9 C10 1.385(5)
C9 H9A 0.9300
C10 C11 1.377(5)
C10 H10A 0.9300
C11 C12 1.368(6)
C11 H11A 0.9300
C12 C13 1.381(5)
C12 H12A 0.9300
C13 H13A 0.9300
C14 C15 1.374(5)
C14 C19 1.392(5)
C15 C16 1.397(5)
C15 H15A 0.9300
C16 C17 1.367(6)
C16 H16A 0.9300
C17 C18 1.367(6)
C17 H17A 0.9300
C18 C19 1.377(5)
C18 H18A 0.9300
C19 H19A 0.9300
S1 O1 1.431(3)
S1 O2 1.437(2)
S1 C20 1.758(4)
C20 C25 1.373(5)
C20 C21 1.380(5)
C21 C22 1.382(5)
C21 H21A 0.9300
C22 C23 1.385(6)
C22 H22A 0.9300
C23 C24 1.377(6)
C23 C26 1.519(5)
C24 C25 1.385(5)
C24 H24A 0.9300
C25 H25A 0.9300
C26 H26A 0.9600
C26 H26B 0.9600
C26 H26C 0.9600
